data_7232193
loop_
_publ_author_name
'Xu, Hui'
'Zhou, Bo-Yu'
'Yu, Kai'
'Su, Zhan-Hua'
'Zhou, Bai-Bin'
'Su, Zhong-Min'

_publ_section_title
;
 Copper cyanide polymers with controllable dimensions modulated by rigid
 and flexible bis-(imidazole) ligands: synthesis, crystal structure and
 fluorescence properties
;
_journal_issue 8
_journal_name_full CrystEngComm
_journal_page_first 1242
_journal_paper_doi 10.1039/C8CE01769G
_journal_volume 21
_journal_year 2019
_chemical_formula_moiety 'C34 H42 Cu3 N16'
_chemical_formula_sum 'C34 H42 Cu3 N16'
_chemical_formula_weight 865.49
_space_group_IT_number 2
_space_group_name_Hall '-P 1'
_space_group_name_H-M_alt 'P -1'
_symmetry_cell_setting triclinic
_symmetry_space_group_name_Hall '-P 1'
_symmetry_space_group_name_H-M 'P -1'
_atom_sites_solution_hydrogens geom
_atom_sites_solution_primary direct
_atom_sites_solution_secondary difmap
_audit_creation_method SHELXL-97
_audit_update_record
;
2016-01-25 deposited with the CCDC.
2019-01-10 downloaded from the CCDC.
;
_cell_angle_alpha 88.4500(10)
_cell_angle_beta 80.9560(10)
_cell_angle_gamma 86.5680(10)
_cell_formula_units_Z 2
_cell_length_a 8.0872(5)
_cell_length_b 10.2331(6)
_cell_length_c 23.4179(13)
_cell_measurement_reflns_used 4588
_cell_measurement_temperature 296(2)
_cell_measurement_theta_max 26.35
_cell_measurement_theta_min 2.19
_cell_volume 1910.17(19)
_computing_cell_refinement 'Bruker SMART'
_computing_data_collection 'Bruker SMART'
_computing_data_reduction 'Bruker SAINT'
_computing_molecular_graphics 'Bruker SHELXTL'
_computing_publication_material 'Bruker SHELXTL'
_computing_structure_refinement 'SHELXL-97 (Sheldrick, 1997)'
_computing_structure_solution 'SHELXS-97 (Sheldrick, 1990)'
_diffrn_ambient_temperature 296(2)
_diffrn_measured_fraction_theta_full 0.968
_diffrn_measured_fraction_theta_max 0.968
_diffrn_measurement_device_type 'CCD area detector'
_diffrn_measurement_method 'phi and omega scans'
_diffrn_radiation_monochromator graphite
_diffrn_radiation_source 'fine-focus sealed tube'
_diffrn_radiation_type MoK\a
_diffrn_radiation_wavelength 0.71073
_diffrn_reflns_av_R_equivalents 0.0272
_diffrn_reflns_av_sigmaI/netI 0.0501
_diffrn_reflns_limit_h_max 10
_diffrn_reflns_limit_h_min -10
_diffrn_reflns_limit_k_max 13
_diffrn_reflns_limit_k_min -13
_diffrn_reflns_limit_l_max 31
_diffrn_reflns_limit_l_min -29
_diffrn_reflns_number 17744
_diffrn_reflns_theta_full 28.37
_diffrn_reflns_theta_max 28.37
_diffrn_reflns_theta_min 2.17
_exptl_absorpt_coefficient_mu 1.704
_exptl_absorpt_correction_T_max 0.736
_exptl_absorpt_correction_T_min 0.627
_exptl_absorpt_correction_type none
_exptl_crystal_colour blue
_exptl_crystal_density_diffrn 1.505
_exptl_crystal_density_method 'not measured'
_exptl_crystal_description block
_exptl_crystal_F_000 1032
_exptl_crystal_size_max 0.280
_exptl_crystal_size_mid 0.260
_exptl_crystal_size_min 0.180
_refine_diff_density_max 0.536
_refine_diff_density_min -0.376
_refine_diff_density_rms 0.072
_refine_ls_extinction_method none
_refine_ls_goodness_of_fit_ref 1.012
_refine_ls_hydrogen_treatment mixed
_refine_ls_matrix_type full
_refine_ls_number_parameters 481
_refine_ls_number_reflns 9251
_refine_ls_number_restraints 0
_refine_ls_restrained_S_all 1.012
_refine_ls_R_factor_all 0.0766
_refine_ls_R_factor_gt 0.0447
_refine_ls_shift/su_max 0.001
_refine_ls_shift/su_mean 0.000
_refine_ls_structure_factor_coef Fsqd
_refine_ls_weighting_details 'calc w=1/[\s^2^(Fo^2^)+(0.0463P)^2^+0.9658P] where P=(Fo^2^+2Fc^2^)/3'
_refine_ls_weighting_scheme calc
_refine_ls_wR_factor_gt 0.0970
_refine_ls_wR_factor_ref 0.1096
_reflns_number_gt 6365
_reflns_number_total 9557
_reflns_threshold_expression >2sigma(I)
_cod_data_source_file c8ce01769g2.cif
_cod_data_source_block 32007
_cod_depositor_comments
;
The following automatic conversions were performed:

'_symmetry_cell_setting' value 'Triclinic' changed to 'triclinic'
according to
/home/data/users/saulius/crontab/automatic-downloads/rss-feeds/RSC/lib/dictionaries/cif_core.dic
dictionary named 'cif_core.dic' version 2.4.2 from 2011-04-26.

Automatic conversion script
Id: cif_fix_values 4973 2017-02-22 13:04:09Z antanas 

 Adding full bibliography for 7232190--7232194.cif.
;
_cod_database_code 7232193

loop_
_symmetry_equiv_pos_as_xyz
'x, y, z'
'-x, -y, -z'

loop_
_atom_site_label
_atom_site_type_symbol
_atom_site_fract_x
_atom_site_fract_y
_atom_site_fract_z
_atom_site_U_iso_or_equiv
_atom_site_adp_type
_atom_site_occupancy
_atom_site_symmetry_multiplicity
_atom_site_calc_flag
_atom_site_refinement_flags
Cu1 Cu 0.82883(5) -0.22297(4) 0.339363(17) 0.03890(11) Uani 1 1 d .
Cu2 Cu 0.5000 0.5000 0.5000 0.03166(13) Uani 1 2 d S
Cu3 Cu 0.70686(5) 0.27176(4) 0.157598(18) 0.04173(12) Uani 1 1 d .
Cu4 Cu 0.5000 1.0000 0.0000 0.03421(14) Uani 1 2 d S
N11 N 0.5930(3) 0.3137(2) 0.48640(10) 0.0293(5) Uani 1 1 d .
N2 N 0.5828(3) 0.8152(2) 0.01824(11) 0.0331(6) Uani 1 1 d .
N3 N 0.2639(3) 0.9505(2) 0.03165(11) 0.0322(6) Uani 1 1 d .
N10 N 0.2880(3) 0.4494(2) 0.47217(11) 0.0292(5) Uani 1 1 d .
N12 N 0.6895(3) 0.1126(2) 0.50010(12) 0.0357(6) Uani 1 1 d .
N9 N 0.1111(3) 0.4192(2) 0.41235(11) 0.0298(5) Uani 1 1 d .
N8 N 0.5056(3) 0.0762(3) 0.29047(11) 0.0377(6) Uani 1 1 d .
N5 N 0.3146(3) 0.5462(3) 0.21299(12) 0.0395(6) Uani 1 1 d .
N1 N 0.6879(3) 0.6131(3) 0.00820(14) 0.0453(7) Uani 1 1 d .
N4 N 0.0363(3) 0.9186(2) 0.09426(11) 0.0347(6) Uani 1 1 d .
N6 N 0.5480(3) 0.4221(3) 0.19382(11) 0.0379(6) Uani 1 1 d .
N15 N 0.9518(5) 0.2823(3) 0.15953(14) 0.0625(9) Uani 1 1 d .
C29 C 0.1638(4) 0.3711(3) 0.49888(14) 0.0337(7) Uani 1 1 d .
H29 H 0.1563 0.3368 0.5363 0.040 Uiso 1 1 calc R
N7 N 0.7096(3) -0.0629(2) 0.30861(12) 0.0393(6) Uani 1 1 d .
C14 C 0.3906(4) 0.4402(3) 0.18579(13) 0.0365(7) Uani 1 1 d .
H14 H 0.3384 0.3859 0.1638 0.044 Uiso 1 1 calc R
C25 C 0.0987(4) 0.2868(3) 0.32609(14) 0.0392(7) Uani 1 1 d .
H25A H 0.0347 0.2179 0.3465 0.047 Uiso 1 1 calc R
H25B H 0.0700 0.2945 0.2874 0.047 Uiso 1 1 calc R
C24 C 0.2847(4) 0.2476(3) 0.32176(14) 0.0390(7) Uani 1 1 d .
H24A H 0.3492 0.3203 0.3053 0.047 Uiso 1 1 calc R
H24B H 0.3112 0.2295 0.3603 0.047 Uiso 1 1 calc R
C31 C 0.6385(3) 0.2279(3) 0.52457(13) 0.0321(7) Uani 1 1 d .
H31 H 0.6355 0.2450 0.5635 0.038 Uiso 1 1 calc R
C7 C 0.1849(4) 0.9737(3) 0.08427(14) 0.0362(7) Uani 1 1 d .
H7 H 0.2268 1.0223 0.1112 0.043 Uiso 1 1 calc R
C20 C 0.7749(4) 0.0548(3) 0.29035(14) 0.0409(8) Uani 1 1 d .
H20 H 0.8877 0.0723 0.2862 0.049 Uiso 1 1 calc R
C27 C 0.2514(3) 0.4757(3) 0.42026(13) 0.0317(7) Uani 1 1 d .
H27 H 0.3144 0.5269 0.3925 0.038 Uiso 1 1 calc R
N13 N 1.0751(4) -0.2011(3) 0.34111(12) 0.0520(8) Uani 1 1 d .
N14 N 0.6103(3) -0.4360(3) 0.39546(14) 0.0511(8) Uani 1 1 d .
C19 C 0.6851(4) -0.3602(3) 0.36938(14) 0.0363(7) Uani 1 1 d .
C28 C 0.0556(4) 0.3523(3) 0.46201(14) 0.0345(7) Uani 1 1 d .
H28 H -0.0388 0.3032 0.4691 0.041 Uiso 1 1 calc R
C30 C 0.6179(4) 0.2508(3) 0.43479(14) 0.0371(7) Uani 1 1 d .
H30 H 0.5971 0.2875 0.3997 0.045 Uiso 1 1 calc R
C33 C 0.7602(4) -0.0009(3) 0.52966(16) 0.0478(9) Uani 1 1 d .
H33A H 0.7392 -0.0802 0.5109 0.057 Uiso 1 1 calc R
H33B H 0.7037 -0.0050 0.5693 0.057 Uiso 1 1 calc R
C11 C 0.1302(4) 0.7265(3) 0.18075(15) 0.0405(8) Uani 1 1 d .
H11A H 0.1929 0.7194 0.1420 0.049 Uiso 1 1 calc R
H11B H 0.1809 0.7912 0.2010 0.049 Uiso 1 1 calc R
C22 C 0.5475(4) -0.0454(3) 0.30793(14) 0.0384(7) Uani 1 1 d .
H22 H 0.4712 -0.1096 0.3183 0.046 Uiso 1 1 calc R
C21 C 0.6501(4) 0.1416(3) 0.27931(14) 0.0429(8) Uani 1 1 d .
H21 H 0.6606 0.2281 0.2667 0.051 Uiso 1 1 calc R
C26 C 0.0480(4) 0.4154(3) 0.35715(14) 0.0393(7) Uani 1 1 d .
H26A H 0.0912 0.4873 0.3325 0.047 Uiso 1 1 calc R
H26B H -0.0734 0.4273 0.3641 0.047 Uiso 1 1 calc R
C12 C 0.1413(4) 0.5963(3) 0.21178(14) 0.0413(8) Uani 1 1 d .
H12A H 0.0837 0.6051 0.2512 0.050 Uiso 1 1 calc R
H12B H 0.0842 0.5332 0.1929 0.050 Uiso 1 1 calc R
C18 C 1.2023(4) -0.1973(4) 0.34439(17) 0.0500(10) Uani 1 1 d .
C17 C 0.5834(4) 0.1453(3) 0.12455(14) 0.0390(8) Uani 1 1 d .
N16 N 0.5265(4) 0.0715(3) 0.10048(14) 0.0549(8) Uani 1 1 d .
C32 C 0.6777(4) 0.1262(3) 0.44290(15) 0.0426(8) Uani 1 1 d .
H32 H 0.7054 0.0625 0.4149 0.051 Uiso 1 1 calc R
C8 C 0.0203(4) 0.8561(3) 0.04489(15) 0.0407(8) Uani 1 1 d .
H8 H -0.0698 0.8088 0.0388 0.049 Uiso 1 1 calc R
C6 C 0.1593(4) 0.8759(3) 0.00671(14) 0.0390(7) Uani 1 1 d .
H6 H 0.1814 0.8441 -0.0307 0.047 Uiso 1 1 calc R
C34 C 0.9472(4) 0.0049(3) 0.52941(14) 0.0432(8) Uani 1 1 d .
H34A H 0.9676 0.0867 0.5464 0.052 Uiso 1 1 calc R
H34B H 0.9833 -0.0658 0.5538 0.052 Uiso 1 1 calc R
C10 C -0.0507(4) 0.7722(3) 0.17710(15) 0.0415(8) Uani 1 1 d .
H10A H -0.0980 0.7101 0.1545 0.050 Uiso 1 1 calc R
H10B H -0.1148 0.7718 0.2158 0.050 Uiso 1 1 calc R
C23 C 0.3353(4) 0.1282(3) 0.28487(15) 0.0444(8) Uani 1 1 d .
H23A H 0.2566 0.0610 0.2965 0.053 Uiso 1 1 calc R
H23B H 0.3306 0.1514 0.2447 0.053 Uiso 1 1 calc R
C5 C 0.6574(4) 0.7273(3) -0.01858(14) 0.0379(7) Uani 1 1 d .
H5 H 0.6855 0.7425 -0.0582 0.045 Uiso 1 1 calc R
C4 C 0.5650(4) 0.7536(3) 0.07135(15) 0.0429(8) Uani 1 1 d .
H4 H 0.5158 0.7917 0.1060 0.051 Uiso 1 1 calc R
C9 C -0.0707(4) 0.9084(3) 0.15018(15) 0.0441(8) Uani 1 1 d .
H9A H -0.1868 0.9266 0.1453 0.053 Uiso 1 1 calc R
H9B H -0.0418 0.9731 0.1759 0.053 Uiso 1 1 calc R
C15 C 0.5731(5) 0.5227(3) 0.22820(16) 0.0493(9) Uani 1 1 d .
H15 H 0.6736 0.5365 0.2411 0.059 Uiso 1 1 calc R
C16 C 1.0840(4) 0.2780(4) 0.15758(19) 0.0579(11) Uani 1 1 d .
C3 C 0.6300(4) 0.6294(3) 0.06561(18) 0.0520(10) Uani 1 1 d .
H3 H 0.6345 0.5670 0.0950 0.062 Uiso 1 1 calc R
C1 C 0.9664(5) 0.5038(4) -0.02727(17) 0.0624(11) Uani 1 1 d .
H1A H 1.0188 0.4328 -0.0516 0.075 Uiso 1 1 calc R
H1B H 0.9969 0.5854 -0.0470 0.075 Uiso 1 1 calc R
C13 C 0.4295(5) 0.5995(4) 0.24073(16) 0.0526(9) Uani 1 1 d .
H13 H 0.4130 0.6734 0.2636 0.063 Uiso 1 1 calc R
C2 C 0.7752(5) 0.4961(4) -0.0204(2) 0.0640(12) Uani 1 1 d .
H2A H 0.7422 0.4883 -0.0582 0.077 Uiso 1 1 calc R
H2B H 0.7422 0.4186 0.0023 0.077 Uiso 1 1 calc R

loop_
_atom_site_aniso_label
_atom_site_aniso_U_11
_atom_site_aniso_U_22
_atom_site_aniso_U_33
_atom_site_aniso_U_23
_atom_site_aniso_U_13
_atom_site_aniso_U_12
Cu1 0.0350(2) 0.0376(2) 0.0432(2) 0.00056(18) -0.00339(17) -0.00221(16)
Cu2 0.0266(2) 0.0220(3) 0.0491(3) -0.0060(2) -0.0151(2) 0.00409(19)
Cu3 0.0370(2) 0.0460(3) 0.0427(2) -0.00499(19) -0.00777(17) -0.00082(18)
Cu4 0.0253(2) 0.0255(3) 0.0492(3) 0.0059(2) -0.0009(2) 0.0040(2)
N11 0.0268(12) 0.0246(12) 0.0373(14) -0.0028(11) -0.0091(10) 0.0033(10)
N2 0.0281(12) 0.0276(13) 0.0432(15) 0.0031(11) -0.0068(11) 0.0042(10)
N3 0.0263(12) 0.0277(13) 0.0419(15) 0.0004(11) -0.0046(11) 0.0025(10)
N10 0.0267(12) 0.0232(12) 0.0388(14) -0.0018(10) -0.0096(10) 0.0015(9)
N12 0.0354(13) 0.0223(13) 0.0475(16) 0.0014(11) -0.0039(12) 0.0061(10)
N9 0.0261(12) 0.0242(12) 0.0407(15) -0.0020(11) -0.0110(10) 0.0007(10)
N8 0.0418(15) 0.0334(14) 0.0377(15) -0.0023(12) -0.0071(12) 0.0036(12)
N5 0.0429(15) 0.0324(14) 0.0430(16) -0.0007(12) -0.0089(12) 0.0045(12)
N1 0.0390(15) 0.0273(14) 0.070(2) -0.0029(14) -0.0140(14) 0.0075(11)
N4 0.0273(12) 0.0310(13) 0.0439(16) 0.0070(12) -0.0027(11) 0.0041(10)
N6 0.0403(15) 0.0335(14) 0.0412(15) -0.0016(12) -0.0108(12) -0.0007(11)
N15 0.091(3) 0.0406(18) 0.053(2) -0.0073(15) 0.0025(19) -0.0061(18)
C29 0.0354(16) 0.0286(16) 0.0370(17) 0.0009(13) -0.0058(13) -0.0022(13)
N7 0.0372(14) 0.0306(14) 0.0498(17) 0.0014(12) -0.0056(12) -0.0024(11)
C14 0.0416(17) 0.0318(17) 0.0372(17) -0.0014(14) -0.0101(14) -0.0005(13)
C25 0.0374(17) 0.0416(19) 0.0422(19) -0.0041(15) -0.0176(14) 0.0004(14)
C24 0.0388(17) 0.0361(17) 0.0427(19) -0.0014(14) -0.0098(14) 0.0023(14)
C31 0.0293(14) 0.0282(15) 0.0374(17) -0.0021(13) -0.0032(12) 0.0047(12)
C7 0.0320(15) 0.0304(16) 0.0465(19) -0.0031(14) -0.0074(14) 0.0013(13)
C20 0.0388(17) 0.0425(19) 0.0406(18) 0.0003(15) -0.0004(14) -0.0120(15)
C27 0.0259(14) 0.0253(15) 0.0446(19) 0.0011(13) -0.0083(13) -0.0014(11)
N13 0.079(2) 0.0353(16) 0.0386(17) -0.0043(13) -0.0026(16) 0.0044(16)
N14 0.0375(15) 0.0465(18) 0.067(2) 0.0065(16) -0.0042(14) -0.0021(14)
C19 0.0279(15) 0.0376(18) 0.0417(18) 0.0037(15) -0.0030(13) 0.0033(13)
C28 0.0261(14) 0.0283(16) 0.0493(19) -0.0026(14) -0.0042(13) -0.0062(12)
C30 0.0371(16) 0.0346(17) 0.0411(18) -0.0059(14) -0.0118(14) 0.0031(13)
C33 0.0478(19) 0.0276(17) 0.063(2) 0.0105(16) 0.0017(17) 0.0077(14)
C11 0.0397(17) 0.0378(18) 0.0425(19) 0.0034(15) -0.0043(14) 0.0015(14)
C22 0.0387(17) 0.0275(16) 0.0475(19) -0.0013(14) -0.0014(14) -0.0041(13)
C21 0.050(2) 0.0333(17) 0.0438(19) 0.0066(15) -0.0028(15) -0.0043(15)
C26 0.0375(17) 0.0379(18) 0.0458(19) -0.0010(15) -0.0195(14) 0.0048(14)
C12 0.0395(17) 0.0379(18) 0.0439(19) 0.0066(15) -0.0032(14) 0.0066(14)
C18 0.0226(16) 0.064(2) 0.065(2) -0.0139(19) -0.0055(16) -0.0087(16)
C17 0.0337(16) 0.048(2) 0.0362(18) -0.0087(15) -0.0110(13) 0.0086(15)
N16 0.0457(17) 0.056(2) 0.066(2) -0.0100(17) -0.0174(15) 0.0011(15)
C32 0.0444(18) 0.0353(18) 0.048(2) -0.0153(15) -0.0085(15) 0.0049(14)
C8 0.0333(16) 0.0362(18) 0.055(2) 0.0061(16) -0.0131(15) -0.0074(14)
C6 0.0391(17) 0.0369(18) 0.0410(18) 0.0019(14) -0.0068(14) -0.0002(14)
C34 0.0495(19) 0.0329(17) 0.045(2) 0.0026(15) -0.0060(15) 0.0146(15)
C10 0.0359(16) 0.0412(19) 0.0432(19) 0.0056(15) 0.0043(14) 0.0018(14)
C23 0.0445(18) 0.043(2) 0.048(2) -0.0027(16) -0.0166(15) 0.0045(15)
C5 0.0340(16) 0.0361(17) 0.0441(19) -0.0017(14) -0.0105(14) 0.0063(13)
C4 0.0332(16) 0.0419(19) 0.049(2) 0.0085(16) 0.0025(14) 0.0049(14)
C9 0.0348(16) 0.0413(19) 0.050(2) 0.0033(16) 0.0072(14) 0.0089(14)
C15 0.051(2) 0.0399(19) 0.062(2) -0.0069(17) -0.0219(18) -0.0039(16)
C16 0.0220(16) 0.074(3) 0.081(3) -0.020(2) -0.0113(17) -0.0084(17)
C3 0.0419(19) 0.040(2) 0.071(3) 0.0209(18) -0.0041(18) 0.0011(15)
C1 0.064(2) 0.049(2) 0.072(3) -0.013(2) -0.013(2) 0.0275(19)
C13 0.060(2) 0.039(2) 0.061(2) -0.0188(17) -0.0172(19) 0.0055(17)
C2 0.061(2) 0.034(2) 0.102(3) -0.021(2) -0.031(2) 0.0156(17)

loop_
_atom_type_symbol
_atom_type_description
_atom_type_scat_dispersion_real
_atom_type_scat_dispersion_imag
_atom_type_scat_source
C C 0.0033 0.0016 'International Tables Vol C Tables 4.2.6.8 and 6.1.1.4'
H H 0.0000 0.0000 'International Tables Vol C Tables 4.2.6.8 and 6.1.1.4'
N N 0.0061 0.0033 'International Tables Vol C Tables 4.2.6.8 and 6.1.1.4'
Cu Cu 0.3201 1.2651 'International Tables Vol C Tables 4.2.6.8 and 6.1.1.4'

loop_
_geom_angle_atom_site_label_1
_geom_angle_atom_site_label_2
_geom_angle_atom_site_label_3
_geom_angle
_geom_angle_site_symmetry_1
_geom_angle_site_symmetry_3
C19 Cu1 N7 114.82(11) . .
C19 Cu1 N13 131.25(12) . .
N7 Cu1 N13 113.53(11) . .
N11 Cu2 N11 180.00(14) . 2_666
N11 Cu2 N10 88.26(9) . .
N11 Cu2 N10 91.74(9) 2_666 .
N11 Cu2 N10 91.74(9) . 2_666
N11 Cu2 N10 88.26(9) 2_666 2_666
N10 Cu2 N10 180.00(12) . 2_666
C17 Cu3 N15 131.72(12) . .
C17 Cu3 N6 110.59(11) . .
N15 Cu3 N6 117.65(12) . .
N3 Cu4 N3 180.0 2_675 .
N3 Cu4 N2 91.38(9) 2_675 .
N3 Cu4 N2 88.62(9) . .
N3 Cu4 N2 88.62(9) 2_675 2_675
N3 Cu4 N2 91.38(9) . 2_675
N2 Cu4 N2 180.00(14) . 2_675
C31 N11 C30 106.0(2) . .
C31 N11 Cu2 127.9(2) . .
C30 N11 Cu2 126.1(2) . .
C5 N2 C4 105.7(3) . .
C5 N2 Cu4 127.3(2) . .
C4 N2 Cu4 126.9(2) . .
C7 N3 C6 105.3(2) . .
C7 N3 Cu4 125.5(2) . .
C6 N3 Cu4 128.9(2) . .
C27 N10 C29 105.5(2) . .
C27 N10 Cu2 124.6(2) . .
C29 N10 Cu2 129.5(2) . .
C31 N12 C32 107.1(2) . .
C31 N12 C33 125.0(3) . .
C32 N12 C33 127.6(3) . .
C27 N9 C28 107.3(2) . .
C27 N9 C26 124.9(3) . .
C28 N9 C26 127.2(3) . .
C22 N8 C21 107.1(3) . .
C22 N8 C23 125.9(3) . .
C21 N8 C23 127.0(3) . .
C14 N5 C13 107.0(3) . .
C14 N5 C12 126.2(3) . .
C13 N5 C12 126.8(3) . .
C5 N1 C3 107.0(3) . .
C5 N1 C2 124.9(3) . .
C3 N1 C2 128.0(3) . .
C7 N4 C8 106.6(3) . .
C7 N4 C9 125.7(3) . .
C8 N4 C9 126.8(3) . .
C14 N6 C15 104.9(3) . .
C14 N6 Cu3 123.5(2) . .
C15 N6 Cu3 131.6(2) . .
C16 N15 Cu3 173.3(4) . .
C28 C29 N10 109.2(3) . .
C28 C29 H29 125.4 . .
N10 C29 H29 125.4 . .
C22 N7 C20 105.2(3) . .
C22 N7 Cu1 126.3(2) . .
C20 N7 Cu1 128.1(2) . .
N6 C14 N5 112.1(3) . .
N6 C14 H14 124.0 . .
N5 C14 H14 124.0 . .
C24 C25 C26 113.4(3) . .
C24 C25 H25A 108.9 . .
C26 C25 H25A 108.9 . .
C24 C25 H25B 108.9 . .
C26 C25 H25B 108.9 . .
H25A C25 H25B 107.7 . .
C23 C24 C25 112.3(3) . .
C23 C24 H24A 109.1 . .
C25 C24 H24A 109.1 . .
C23 C24 H24B 109.1 . .
C25 C24 H24B 109.1 . .
H24A C24 H24B 107.9 . .
N11 C31 N12 111.2(3) . .
N11 C31 H31 124.4 . .
N12 C31 H31 124.4 . .
N3 C7 N4 111.7(3) . .
N3 C7 H7 124.2 . .
N4 C7 H7 124.2 . .
C21 C20 N7 109.8(3) . .
C21 C20 H20 125.1 . .
N7 C20 H20 125.1 . .
N10 C27 N9 111.3(3) . .
N10 C27 H27 124.4 . .
N9 C27 H27 124.4 . .
C18 N13 Cu1 174.9(3) . .
N14 C19 Cu1 168.2(3) . .
C29 C28 N9 106.7(3) . .
C29 C28 H28 126.6 . .
N9 C28 H28 126.6 . .
C32 C30 N11 109.1(3) . .
C32 C30 H30 125.4 . .
N11 C30 H30 125.4 . .
N12 C33 C34 112.6(3) . .
N12 C33 H33A 109.1 . .
C34 C33 H33A 109.1 . .
N12 C33 H33B 109.1 . .
C34 C33 H33B 109.1 . .
H33A C33 H33B 107.8 . .
C12 C11 C10 111.8(3) . .
C12 C11 H11A 109.3 . .
C10 C11 H11A 109.3 . .
C12 C11 H11B 109.3 . .
C10 C11 H11B 109.3 . .
H11A C11 H11B 107.9 . .
N7 C22 N8 111.8(3) . .
N7 C22 H22 124.1 . .
N8 C22 H22 124.1 . .
C20 C21 N8 106.0(3) . .
C20 C21 H21 127.0 . .
N8 C21 H21 127.0 . .
N9 C26 C25 112.2(2) . .
N9 C26 H26A 109.2 . .
C25 C26 H26A 109.2 . .
N9 C26 H26B 109.2 . .
C25 C26 H26B 109.2 . .
H26A C26 H26B 107.9 . .
N5 C12 C11 113.0(3) . .
N5 C12 H12A 109.0 . .
C11 C12 H12A 109.0 . .
N5 C12 H12B 109.0 . .
C11 C12 H12B 109.0 . .
H12A C12 H12B 107.8 . .
N16 C17 Cu3 172.2(3) . .
C30 C32 N12 106.5(3) . .
C30 C32 H32 126.7 . .
N12 C32 H32 126.7 . .
C6 C8 N4 107.1(3) . .
C6 C8 H8 126.5 . .
N4 C8 H8 126.5 . .
C8 C6 N3 109.4(3) . .
C8 C6 H6 125.3 . .
N3 C6 H6 125.3 . .
C34 C34 C33 114.8(4) 2_756 .
C34 C34 H34A 108.6 2_756 .
C33 C34 H34A 108.6 . .
C34 C34 H34B 108.6 2_756 .
C33 C34 H34B 108.6 . .
H34A C34 H34B 107.5 . .
C9 C10 C11 114.2(3) . .
C9 C10 H10A 108.7 . .
C11 C10 H10A 108.7 . .
C9 C10 H10B 108.7 . .
C11 C10 H10B 108.7 . .
H10A C10 H10B 107.6 . .
N8 C23 C24 111.5(3) . .
N8 C23 H23A 109.3 . .
C24 C23 H23A 109.3 . .
N8 C23 H23B 109.3 . .
C24 C23 H23B 109.3 . .
H23A C23 H23B 108.0 . .
N2 C5 N1 111.4(3) . .
N2 C5 H5 124.3 . .
N1 C5 H5 124.3 . .
C3 C4 N2 109.4(3) . .
C3 C4 H4 125.3 . .
N2 C4 H4 125.3 . .
N4 C9 C10 111.1(2) . .
N4 C9 H9A 109.4 . .
C10 C9 H9A 109.4 . .
N4 C9 H9B 109.4 . .
C10 C9 H9B 109.4 . .
H9A C9 H9B 108.0 . .
C13 C15 N6 110.0(3) . .
C13 C15 H15 125.0 . .
N6 C15 H15 125.0 . .
C4 C3 N1 106.6(3) . .
C4 C3 H3 126.7 . .
N1 C3 H3 126.7 . .
C1 C1 C2 114.3(5) 2_765 .
C1 C1 H1A 108.7 2_765 .
C2 C1 H1A 108.7 . .
C1 C1 H1B 108.7 2_765 .
C2 C1 H1B 108.7 . .
H1A C1 H1B 107.6 . .
C15 C13 N5 106.0(3) . .
C15 C13 H13 127.0 . .
N5 C13 H13 127.0 . .
N1 C2 C1 111.2(3) . .
N1 C2 H2A 109.4 . .
C1 C2 H2A 109.4 . .
N1 C2 H2B 109.4 . .
C1 C2 H2B 109.4 . .
H2A C2 H2B 108.0 . .

loop_
_geom_bond_atom_site_label_1
_geom_bond_atom_site_label_2
_geom_bond_distance
_geom_bond_site_symmetry_2
Cu1 C19 1.924(3) .
Cu1 N7 2.024(3) .
Cu1 N13 2.024(4) .
Cu2 N11 2.022(2) .
Cu2 N11 2.022(2) 2_666
Cu2 N10 2.027(2) .
Cu2 N10 2.027(2) 2_666
Cu3 C17 1.929(4) .
Cu3 N15 1.998(4) .
Cu3 N6 2.056(3) .
Cu4 N3 2.025(2) 2_675
Cu4 N3 2.025(2) .
Cu4 N2 2.026(2) .
Cu4 N2 2.026(2) 2_675
N11 C31 1.314(4) .
N11 C30 1.366(4) .
N2 C5 1.315(4) .
N2 C4 1.370(4) .
N3 C7 1.317(4) .
N3 C6 1.377(4) .
N10 C27 1.313(4) .
N10 C29 1.383(4) .
N12 C31 1.340(4) .
N12 C32 1.360(4) .
N12 C33 1.468(4) .
N9 C27 1.343(4) .
N9 C28 1.361(4) .
N9 C26 1.465(4) .
N8 C22 1.340(4) .
N8 C21 1.367(4) .
N8 C23 1.471(4) .
N5 C14 1.339(4) .
N5 C13 1.361(4) .
N5 C12 1.468(4) .
N1 C5 1.339(4) .
N1 C3 1.364(5) .
N1 C2 1.474(4) .
N4 C7 1.342(4) .
N4 C8 1.363(4) .
N4 C9 1.457(4) .
N6 C14 1.318(4) .
N6 C15 1.368(4) .
N15 C16 1.061(4) .
C29 C28 1.347(4) .
C29 H29 0.9300 .
N7 C22 1.315(4) .
N7 C20 1.375(4) .
C14 H14 0.9300 .
C25 C24 1.521(4) .
C25 C26 1.524(4) .
C25 H25A 0.9700 .
C25 H25B 0.9700 .
C24 C23 1.514(4) .
C24 H24A 0.9700 .
C24 H24B 0.9700 .
C31 H31 0.9300 .
C7 H7 0.9300 .
C20 C21 1.355(4) .
C20 H20 0.9300 .
C27 H27 0.9300 .
N13 C18 1.047(4) .
N14 C19 1.121(4) .
C28 H28 0.9300 .
C30 C32 1.355(4) .
C30 H30 0.9300 .
C33 C34 1.516(5) .
C33 H33A 0.9700 .
C33 H33B 0.9700 .
C11 C12 1.506(4) .
C11 C10 1.524(4) .
C11 H11A 0.9700 .
C11 H11B 0.9700 .
C22 H22 0.9300 .
C21 H21 0.9300 .
C26 H26A 0.9700 .
C26 H26B 0.9700 .
C12 H12A 0.9700 .
C12 H12B 0.9700 .
C17 N16 1.117(4) .
C32 H32 0.9300 .
C8 C6 1.344(4) .
C8 H8 0.9300 .
C6 H6 0.9300 .
C34 C34 1.505(6) 2_756
C34 H34A 0.9700 .
C34 H34B 0.9700 .
C10 C9 1.524(4) .
C10 H10A 0.9700 .
C10 H10B 0.9700 .
C23 H23A 0.9700 .
C23 H23B 0.9700 .
C5 H5 0.9300 .
C4 C3 1.348(4) .
C4 H4 0.9300 .
C9 H9A 0.9700 .
C9 H9B 0.9700 .
C15 C13 1.360(5) .
C15 H15 0.9300 .
C3 H3 0.9300 .
C1 C1 1.463(8) 2_765
C1 C2 1.536(5) .
C1 H1A 0.9700 .
C1 H1B 0.9700 .
C13 H13 0.9300 .
C2 H2A 0.9700 .
C2 H2B 0.9700 .
